data_1572159
loop_
_publ_author_name
'Lerch, Timothy G.'
'Gau, Michael'
'Albert, Daniel R.'
'Rajaseelan, Edward'

_publ_section_title
;
 Chlorido[(1,2,5,6-\h)-cycloocta-1,5-diene](1-ethyl-4-isobutyl-1,2,4-triazol-5-ylidene)rhodium(I)
;
_journal_coeditor_code BT4153
_journal_issue 7
_journal_name_full IUCrData
_journal_paper_doi 10.1107/S2414314624007041
_journal_volume 9
_journal_year 2024
_chemical_formula_iupac '[Rh Cl (C8 H12) (C8 H15 N3)]'
_chemical_formula_moiety 'C16 H27 Cl N3 Rh'
_chemical_formula_sum 'C16 H27 Cl N3 Rh'
_chemical_formula_weight 399.76
_chemical_name_systematic
Chlorido[(1,2,5,6-\h)-cycloocta-1,5-diene](1-ethyl-4-isobutyl-1,2,4-triazol-5-ylidene)rhodium(I)
_space_group_crystal_system triclinic
_space_group_IT_number 2
_space_group_name_Hall '-P 1'
_space_group_name_H-M_alt 'P -1'
_atom_sites_solution_hydrogens geom
_audit_creation_method
;
Olex2 1.3
(compiled 2020.11.12 svn.r5f609507 for OlexSys, GUI svn.r6408)
;
_cell_angle_alpha 76.4100(10)
_cell_angle_beta 83.4550(10)
_cell_angle_gamma 80.3450(10)
_cell_formula_units_Z 4
_cell_length_a 9.62530(10)
_cell_length_b 13.6771(2)
_cell_length_c 13.7938(2)
_cell_measurement_reflns_used 36515
_cell_measurement_temperature 100
_cell_measurement_theta_max 28.2780
_cell_measurement_theta_min 1.9730
_cell_volume 1734.78(4)
_computing_cell_refinement
;
CrysAlisPro 1.171.43.121a (Rigaku OD, 2024)
;
_computing_data_collection
;
CrysAlisPro 1.171.43.121a (Rigaku OD, 2024)
;
_computing_data_reduction
;
CrysAlisPro 1.171.43.121a (Rigaku OD, 2024)
;
_computing_molecular_graphics
;
Olex2 1.3 (Dolomanov <i>et al.</i>,  2009)
;
_computing_publication_material
;
publCIF (Westrip, 2010)
;
_computing_structure_refinement
;
<i>SHELXL2018/3</i> (Sheldrick, 2015b)
;
_computing_structure_solution
;
<i>SHELXT</i>  (Sheldrick, 2015a)
;
_diffrn_ambient_temperature 100.15
_diffrn_detector_area_resol_mean 10.0000
_diffrn_measured_fraction_theta_full 1.000
_diffrn_measured_fraction_theta_max 0.999
_diffrn_measurement_device '\k-geometry diffractometer'
_diffrn_measurement_device_type 'Rigaku XtaLAB Synergy-S'
_diffrn_measurement_method '\w scans'
_diffrn_radiation_type MoK\a
_diffrn_radiation_wavelength 0.71073
_diffrn_reflns_av_R_equivalents 0.0366
_diffrn_reflns_av_unetI/netI 0.0230
_diffrn_reflns_limit_h_max 12
_diffrn_reflns_limit_h_min -12
_diffrn_reflns_limit_k_max 18
_diffrn_reflns_limit_k_min -18
_diffrn_reflns_limit_l_max 18
_diffrn_reflns_limit_l_min -17
_diffrn_reflns_number 52942
_diffrn_reflns_theta_full 25.242
_diffrn_reflns_theta_max 28.282
_diffrn_reflns_theta_min 1.918
_exptl_absorpt_coefficient_mu 1.136
_exptl_absorpt_correction_T_max 1.00000
_exptl_absorpt_correction_T_min 0.76992
_exptl_absorpt_correction_type multi-scan
_exptl_absorpt_process_details
;
(CrysAlisPro; Rigaku OD, 2024)
;
_exptl_crystal_colour yellow
_exptl_crystal_density_diffrn 1.531
_exptl_crystal_description block
_exptl_crystal_F_000 824
_exptl_crystal_size_max 0.3
_exptl_crystal_size_mid 0.23
_exptl_crystal_size_min 0.15
_refine_diff_density_max 1.016
_refine_diff_density_min -0.501
_refine_ls_extinction_method none
_refine_ls_goodness_of_fit_ref 1.026
_refine_ls_hydrogen_treatment constr
_refine_ls_matrix_type full
_refine_ls_number_parameters 385
_refine_ls_number_reflns 8619
_refine_ls_number_restraints 0
_refine_ls_restrained_S_all 1.026
_refine_ls_R_factor_all 0.0284
_refine_ls_R_factor_gt 0.0252
_refine_ls_shift/su_max 0.001
_refine_ls_shift/su_mean 0.000
_refine_ls_structure_factor_coef Fsqd
_refine_ls_weighting_details 'w=1/[\s^2^(Fo^2^)+(0.0321P)^2^+2.0009P] where P=(Fo^2^+2Fc^2^)/3'
_refine_ls_weighting_scheme calc
_refine_ls_wR_factor_gt 0.0648
_refine_ls_wR_factor_ref 0.0663
_reflns_number_gt 7885
_reflns_number_total 8619
_reflns_threshold_expression 'I > 2\s(I)'
_cod_data_source_file bt4153.cif
_cod_data_source_block I
_cod_database_code 1572159
_shelx_space_group_comment
;
The symmetry employed for this shelxl refinement is uniquely defined
by the following loop, which should always be used as a source of
symmetry information in preference to the above space-group names.
They are only intended as comments.
;

loop_
_space_group_symop_operation_xyz
'x, y, z'
'-x, -y, -z'

loop_
_atom_site_type_symbol
_atom_site_label
_atom_site_fract_x
_atom_site_fract_y
_atom_site_fract_z
_atom_site_U_iso_or_equiv
_atom_site_adp_type
_atom_site_calc_flag
_atom_site_occupancy
_atom_site_disorder_assembly
_atom_site_disorder_group
Rh Rh1 0.35791(2) 0.31385(2) 0.72501(2) 0.01343(5) Uani d 1 . .
Cl Cl1 0.46921(5) 0.44263(3) 0.76187(4) 0.01601(9) Uani d 1 . .
N N1 0.63831(18) 0.25377(13) 0.61135(13) 0.0179(3) Uani d 1 . .
N N2 0.76467(19) 0.18859(15) 0.61666(14) 0.0223(4) Uani d 1 . .
N N3 0.62725(18) 0.16069(13) 0.75695(13) 0.0163(3) Uani d 1 . .
C C1 0.5521(2) 0.23940(15) 0.69543(15) 0.0154(4) Uani d 1 . .
C C2 0.7527(2) 0.13252(17) 0.70700(16) 0.0212(4) Uani d 1 . .
H H2 0.822845 0.078693 0.734610 0.025 Uiso calc 1 . .
C C3 0.6158(2) 0.33469(17) 0.52183(16) 0.0214(4) Uani d 1 . .
H H3A 0.514387 0.363675 0.521882 0.026 Uiso calc 1 . .
H H3B 0.641327 0.305673 0.461753 0.026 Uiso calc 1 . .
C C4 0.7029(3) 0.41866(19) 0.51641(18) 0.0284(5) Uani d 1 . .
H H4A 0.681758 0.472773 0.457157 0.043 Uiso calc 1 . .
H H4B 0.803667 0.391129 0.511948 0.043 Uiso calc 1 . .
H H4C 0.679746 0.446378 0.576607 0.043 Uiso calc 1 . .
C C5 0.5869(2) 0.11712(16) 0.86246(15) 0.0184(4) Uani d 1 . .
H H5A 0.579128 0.044357 0.870410 0.022 Uiso calc 1 . .
H H5B 0.493144 0.152359 0.882081 0.022 Uiso calc 1 . .
C C6 0.6947(2) 0.12717(16) 0.93138(15) 0.0183(4) Uani d 1 . .
H H6 0.789022 0.092337 0.909805 0.022 Uiso calc 1 . .
C C7 0.7068(2) 0.23813(17) 0.92465(17) 0.0239(4) Uani d 1 . .
H H7A 0.735865 0.269980 0.855600 0.036 Uiso calc 1 . .
H H7B 0.777314 0.242137 0.968970 0.036 Uiso calc 1 . .
H H7C 0.614982 0.273725 0.945043 0.036 Uiso calc 1 . .
C C8 0.6531(3) 0.07327(18) 1.03807(16) 0.0255(5) Uani d 1 . .
H H8A 0.559343 0.104992 1.059798 0.038 Uiso calc 1 . .
H H8B 0.722372 0.078770 1.082634 0.038 Uiso calc 1 . .
H H8C 0.650800 0.001393 1.040347 0.038 Uiso calc 1 . .
C C9 0.2598(2) 0.18390(16) 0.73460(17) 0.0211(4) Uani d 1 . .
H H9 0.326041 0.118340 0.745835 0.025 Uiso calc 1 . .
C C10 0.2672(2) 0.24083(17) 0.63539(17) 0.0213(4) Uani d 1 . .
H H10 0.337283 0.207878 0.589157 0.026 Uiso calc 1 . .
C C11 0.1444(2) 0.31046(19) 0.58410(18) 0.0268(5) Uani d 1 . .
H H11A 0.081133 0.268428 0.566191 0.032 Uiso calc 1 . .
H H11B 0.181354 0.353098 0.521253 0.032 Uiso calc 1 . .
C C12 0.0577(2) 0.38023(18) 0.64893(18) 0.0249(5) Uani d 1 . .
H H12A 0.012958 0.442801 0.604755 0.030 Uiso calc 1 . .
H H12B -0.018645 0.345144 0.689358 0.030 Uiso calc 1 . .
C C13 0.1475(2) 0.40917(16) 0.71818(17) 0.0200(4) Uani d 1 . .
H H13 0.150599 0.483800 0.706192 0.024 Uiso calc 1 . .
C C14 0.1654(2) 0.35721(17) 0.81537(16) 0.0201(4) Uani d 1 . .
H H14 0.178421 0.401299 0.861133 0.024 Uiso calc 1 . .
C C15 0.1063(2) 0.26155(18) 0.86783(18) 0.0268(5) Uani d 1 . .
H H15A 0.004525 0.279333 0.886938 0.032 Uiso calc 1 . .
H H15B 0.154345 0.231383 0.930027 0.032 Uiso calc 1 . .
C C16 0.1241(2) 0.18177(17) 0.80330(19) 0.0260(5) Uani d 1 . .
H H16A 0.125068 0.113287 0.847610 0.031 Uiso calc 1 . .
H H16B 0.042164 0.194752 0.762303 0.031 Uiso calc 1 . .
Rh Rh1' 0.07480(2) 0.19144(2) 0.24861(2) 0.01290(5) Uani d 1 . .
Cl Cl1' 0.24607(5) 0.13510(4) 0.12636(3) 0.01603(9) Uani d 1 . .
N N1' 0.32141(18) 0.18781(13) 0.36507(13) 0.0163(3) Uani d 1 . .
N N2' 0.42244(19) 0.24024(14) 0.38413(14) 0.0199(4) Uani d 1 . .
N N3' 0.27156(18) 0.33698(13) 0.27928(13) 0.0161(3) Uani d 1 . .
C C1' 0.2285(2) 0.24327(15) 0.30092(14) 0.0146(4) Uani d 1 . .
C C2' 0.3879(2) 0.33103(16) 0.33006(16) 0.0199(4) Uani d 1 . .
H H2' 0.437503 0.386481 0.326262 0.024 Uiso calc 1 . .
C C3' 0.3287(2) 0.07959(16) 0.40976(16) 0.0206(4) Uani d 1 . .
H H3'A 0.241691 0.055764 0.398081 0.025 Uiso calc 1 . .
H H3'B 0.333658 0.068364 0.482920 0.025 Uiso calc 1 . .
C C4' 0.4562(3) 0.01840(17) 0.36624(19) 0.0280(5) Uani d 1 . .
H H4'A 0.449460 0.027066 0.294282 0.042 Uiso calc 1 . .
H H4'B 0.459312 -0.053659 0.398999 0.042 Uiso calc 1 . .
H H4'C 0.542437 0.042190 0.377272 0.042 Uiso calc 1 . .
C C5' 0.2110(2) 0.42804(15) 0.20818(16) 0.0191(4) Uani d 1 . .
H H5'A 0.251695 0.487350 0.216000 0.023 Uiso calc 1 . .
H H5'B 0.107738 0.440969 0.224727 0.023 Uiso calc 1 . .
C C6' 0.2383(2) 0.41853(16) 0.09956(16) 0.0212(4) Uani d 1 . .
H H6' 0.184237 0.365842 0.089419 0.025 Uiso calc 1 . .
C C7' 0.3940(3) 0.3873(2) 0.07214(18) 0.0317(5) Uani d 1 . .
H H7'A 0.449099 0.435015 0.087651 0.048 Uiso calc 1 . .
H H7'B 0.408573 0.388173 0.000483 0.048 Uiso calc 1 . .
H H7'C 0.424780 0.318609 0.110580 0.048 Uiso calc 1 . .
C C8' 0.1823(3) 0.52123(18) 0.03371(19) 0.0342(6) Uani d 1 . .
H H8'A 0.081581 0.539251 0.052492 0.051 Uiso calc 1 . .
H H8'B 0.195075 0.516551 -0.036648 0.051 Uiso calc 1 . .
H H8'C 0.234411 0.573581 0.043154 0.051 Uiso calc 1 . .
C C9' -0.0801(2) 0.28443(15) 0.32074(15) 0.0169(4) Uani d 1 . .
H H9' -0.041860 0.336934 0.345470 0.020 Uiso calc 1 . .
C C10' -0.0575(2) 0.18603(15) 0.38251(15) 0.0174(4) Uani d 1 . .
H H10' -0.005804 0.182107 0.442522 0.021 Uiso calc 1 . .
C C11' -0.1593(2) 0.10822(17) 0.39879(17) 0.0231(4) Uani d 1 . .
H H11C -0.256713 0.144488 0.390277 0.028 Uiso calc 1 . .
H H11D -0.156544 0.067389 0.468255 0.028 Uiso calc 1 . .
C C12' -0.1232(2) 0.03646(17) 0.32576(18) 0.0243(5) Uani d 1 . .
H H12C -0.055371 -0.022884 0.355491 0.029 Uiso calc 1 . .
H H12D -0.210286 0.011085 0.316728 0.029 Uiso calc 1 . .
C C13' -0.0602(2) 0.08679(16) 0.22444(16) 0.0196(4) Uani d 1 . .
H H13' -0.012685 0.038113 0.182806 0.023 Uiso calc 1 . .
C C14' -0.1080(2) 0.18225(17) 0.16998(16) 0.0205(4) Uani d 1 . .
H H14' -0.088014 0.190447 0.095986 0.025 Uiso calc 1 . .
C C15' -0.2389(2) 0.25045(18) 0.20069(18) 0.0241(5) Uani d 1 . .
H H15C -0.304485 0.208130 0.245477 0.029 Uiso calc 1 . .
H H15D -0.287981 0.287450 0.140498 0.029 Uiso calc 1 . .
C C16' -0.2006(2) 0.32711(16) 0.25459(16) 0.0216(4) Uani d 1 . .
H H16C -0.174614 0.386987 0.204044 0.026 Uiso calc 1 . .
H H16D -0.284902 0.350564 0.295974 0.026 Uiso calc 1 . .

loop_
_atom_site_aniso_label
_atom_site_aniso_U_11
_atom_site_aniso_U_22
_atom_site_aniso_U_33
_atom_site_aniso_U_12
_atom_site_aniso_U_13
_atom_site_aniso_U_23
Rh1 0.01197(8) 0.01211(8) 0.01682(8) -0.00219(5) -0.00155(5) -0.00392(5)
Cl1 0.0141(2) 0.00959(19) 0.0263(2) -0.00364(16) -0.00341(17) -0.00568(17)
N1 0.0145(8) 0.0195(8) 0.0194(8) -0.0007(7) -0.0017(6) -0.0050(7)
N2 0.0173(9) 0.0253(9) 0.0232(9) 0.0030(7) -0.0012(7) -0.0080(7)
N3 0.0149(8) 0.0149(8) 0.0191(8) -0.0008(6) -0.0019(6) -0.0047(6)
C1 0.0161(9) 0.0136(9) 0.0184(9) -0.0043(7) -0.0020(7) -0.0056(7)
C2 0.0172(10) 0.0220(10) 0.0247(11) 0.0017(8) -0.0021(8) -0.0088(8)
C3 0.0209(10) 0.0252(11) 0.0169(10) -0.0033(8) -0.0027(8) -0.0016(8)
C4 0.0312(12) 0.0287(12) 0.0240(11) -0.0109(10) -0.0004(9) 0.0003(9)
C5 0.0187(10) 0.0164(9) 0.0191(10) -0.0048(8) -0.0014(8) -0.0007(7)
C6 0.0163(9) 0.0174(9) 0.0206(10) -0.0024(7) -0.0025(8) -0.0028(8)
C7 0.0254(11) 0.0229(11) 0.0253(11) -0.0077(9) -0.0052(9) -0.0047(9)
C8 0.0266(11) 0.0284(12) 0.0209(10) -0.0092(9) -0.0040(9) 0.0007(9)
C9 0.0184(10) 0.0169(10) 0.0313(11) -0.0063(8) -0.0030(8) -0.0087(8)
C10 0.0181(10) 0.0224(10) 0.0278(11) -0.0034(8) -0.0040(8) -0.0130(9)
C11 0.0239(11) 0.0333(12) 0.0267(11) -0.0037(9) -0.0092(9) -0.0104(10)
C12 0.0187(10) 0.0267(11) 0.0290(12) -0.0002(9) -0.0076(9) -0.0048(9)
C13 0.0128(9) 0.0180(10) 0.0289(11) 0.0019(7) -0.0010(8) -0.0076(8)
C14 0.0157(9) 0.0223(10) 0.0229(10) -0.0012(8) 0.0017(8) -0.0088(8)
C15 0.0214(11) 0.0294(12) 0.0272(11) -0.0070(9) 0.0043(9) -0.0023(9)
C16 0.0199(10) 0.0213(11) 0.0359(12) -0.0078(8) -0.0003(9) -0.0021(9)
Rh1' 0.01226(8) 0.01255(8) 0.01436(8) -0.00244(5) -0.00160(5) -0.00315(5)
Cl1' 0.0145(2) 0.0157(2) 0.0178(2) -0.00018(16) 0.00186(17) -0.00625(17)
N1' 0.0162(8) 0.0159(8) 0.0177(8) -0.0057(6) -0.0035(6) -0.0020(6)
N2' 0.0183(8) 0.0200(9) 0.0233(9) -0.0077(7) -0.0054(7) -0.0035(7)
N3' 0.0165(8) 0.0149(8) 0.0170(8) -0.0050(6) -0.0014(6) -0.0021(6)
C1' 0.0154(9) 0.0139(9) 0.0143(9) -0.0025(7) 0.0012(7) -0.0039(7)
C2' 0.0186(10) 0.0203(10) 0.0225(10) -0.0075(8) -0.0027(8) -0.0039(8)
C3' 0.0223(10) 0.0156(10) 0.0228(10) -0.0061(8) -0.0075(8) 0.0029(8)
C4' 0.0267(12) 0.0189(11) 0.0391(13) -0.0010(9) -0.0125(10) -0.0048(9)
C5' 0.0201(10) 0.0132(9) 0.0229(10) -0.0031(8) -0.0018(8) -0.0013(8)
C6' 0.0290(11) 0.0139(9) 0.0209(10) -0.0038(8) -0.0056(8) -0.0020(8)
C7' 0.0355(13) 0.0318(13) 0.0243(12) -0.0035(10) 0.0067(10) -0.0046(10)
C8' 0.0565(17) 0.0180(11) 0.0267(12) -0.0020(11) -0.0129(11) 0.0002(9)
C9' 0.0163(9) 0.0172(9) 0.0183(9) -0.0035(7) 0.0022(7) -0.0073(7)
C10' 0.0180(9) 0.0182(10) 0.0168(9) -0.0057(8) 0.0018(7) -0.0049(7)
C11' 0.0234(11) 0.0214(10) 0.0260(11) -0.0105(9) 0.0043(9) -0.0062(8)
C12' 0.0209(10) 0.0198(10) 0.0343(12) -0.0083(8) 0.0044(9) -0.0092(9)
C13' 0.0163(9) 0.0211(10) 0.0262(11) -0.0052(8) -0.0025(8) -0.0127(8)
C14' 0.0165(10) 0.0259(11) 0.0227(10) -0.0025(8) -0.0054(8) -0.0111(8)
C15' 0.0163(10) 0.0277(11) 0.0295(12) 0.0024(8) -0.0072(9) -0.0098(9)
C16' 0.0198(10) 0.0196(10) 0.0239(11) 0.0019(8) -0.0004(8) -0.0059(8)

loop_
_atom_type_symbol
_atom_type_description
_atom_type_scat_dispersion_real
_atom_type_scat_dispersion_imag
_atom_type_scat_source
C C 0.0033 0.0016 'International Tables Vol C Tables 4.2.6.8 and 6.1.1.4'
H H 0.0000 0.0000 'International Tables Vol C Tables 4.2.6.8 and 6.1.1.4'
Cl Cl 0.1484 0.1585 'International Tables Vol C Tables 4.2.6.8 and 6.1.1.4'
N N 0.0061 0.0033 'International Tables Vol C Tables 4.2.6.8 and 6.1.1.4'
Rh Rh -1.1178 0.9187 'International Tables Vol C Tables 4.2.6.8 and 6.1.1.4'

loop_
_geom_angle_atom_site_label_1
_geom_angle_atom_site_label_2
_geom_angle_atom_site_label_3
_geom_angle_site_symmetry_1
_geom_angle_site_symmetry_3
_geom_angle
_geom_angle_publ_flag
C1 Rh1 Cl1 . . 88.36(5) ?
C1 Rh1 C9 . . 92.59(8) ?
C1 Rh1 C10 . . 91.43(8) ?
C1 Rh1 C13 . . 166.29(8) ?
C1 Rh1 C14 . . 157.23(8) ?
C9 Rh1 Cl1 . . 164.45(6) ?
C9 Rh1 C13 . . 89.51(8) ?
C9 Rh1 C14 . . 81.88(8) ?
C10 Rh1 Cl1 . . 156.57(6) ?
C10 Rh1 C9 . . 38.96(9) ?
C10 Rh1 C13 . . 81.72(8) ?
C10 Rh1 C14 . . 97.75(8) ?
C13 Rh1 Cl1 . . 93.23(6) ?
C14 Rh1 Cl1 . . 91.27(6) ?
C14 Rh1 C13 . . 36.43(8) ?
N2 N1 C3 . . 119.00(17) ?
C1 N1 N2 . . 114.16(17) ?
C1 N1 C3 . . 126.62(18) ?
C2 N2 N1 . . 102.62(17) ?
C1 N3 C2 . . 108.75(17) ?
C1 N3 C5 . . 126.42(17) ?
C2 N3 C5 . . 124.68(18) ?
N1 C1 Rh1 . . 129.32(15) ?
N1 C1 N3 . . 102.77(17) ?
N3 C1 Rh1 . . 127.91(14) ?
N2 C2 N3 . . 111.69(19) ?
N2 C2 H2 . . 124.2 ?
N3 C2 H2 . . 124.2 ?
N1 C3 H3A . . 109.2 ?
N1 C3 H3B . . 109.2 ?
N1 C3 C4 . . 111.92(18) ?
H3A C3 H3B . . 107.9 ?
C4 C3 H3A . . 109.2 ?
C4 C3 H3B . . 109.2 ?
C3 C4 H4A . . 109.5 ?
C3 C4 H4B . . 109.5 ?
C3 C4 H4C . . 109.5 ?
H4A C4 H4B . . 109.5 ?
H4A C4 H4C . . 109.5 ?
H4B C4 H4C . . 109.5 ?
N3 C5 H5A . . 109.3 ?
N3 C5 H5B . . 109.3 ?
N3 C5 C6 . . 111.69(16) ?
H5A C5 H5B . . 107.9 ?
C6 C5 H5A . . 109.3 ?
C6 C5 H5B . . 109.3 ?
C5 C6 H6 . . 108.3 ?
C7 C6 C5 . . 111.33(17) ?
C7 C6 H6 . . 108.3 ?
C7 C6 C8 . . 111.59(18) ?
C8 C6 C5 . . 109.01(17) ?
C8 C6 H6 . . 108.3 ?
C6 C7 H7A . . 109.5 ?
C6 C7 H7B . . 109.5 ?
C6 C7 H7C . . 109.5 ?
H7A C7 H7B . . 109.5 ?
H7A C7 H7C . . 109.5 ?
H7B C7 H7C . . 109.5 ?
C6 C8 H8A . . 109.5 ?
C6 C8 H8B . . 109.5 ?
C6 C8 H8C . . 109.5 ?
H8A C8 H8B . . 109.5 ?
H8A C8 H8C . . 109.5 ?
H8B C8 H8C . . 109.5 ?
Rh1 C9 H9 . . 114.1 ?
C10 C9 Rh1 . . 69.75(12) ?
C10 C9 H9 . . 114.1 ?
C10 C9 C16 . . 123.7(2) ?
C16 C9 Rh1 . . 113.47(15) ?
C16 C9 H9 . . 114.1 ?
Rh1 C10 H10 . . 113.9 ?
C9 C10 Rh1 . . 71.29(12) ?
C9 C10 H10 . . 113.9 ?
C9 C10 C11 . . 125.0(2) ?
C11 C10 Rh1 . . 110.99(15) ?
C11 C10 H10 . . 113.9 ?
C10 C11 H11A . . 108.9 ?
C10 C11 H11B . . 108.9 ?
C10 C11 C12 . . 113.42(18) ?
H11A C11 H11B . . 107.7 ?
C12 C11 H11A . . 108.9 ?
C12 C11 H11B . . 108.9 ?
C11 C12 H12A . . 109.1 ?
C11 C12 H12B . . 109.1 ?
H12A C12 H12B . . 107.9 ?
C13 C12 C11 . . 112.38(18) ?
C13 C12 H12A . . 109.1 ?
C13 C12 H12B . . 109.1 ?
Rh1 C13 H13 . . 114.2 ?
C12 C13 Rh1 . . 111.23(14) ?
C12 C13 H13 . . 114.2 ?
C14 C13 Rh1 . . 70.71(12) ?
C14 C13 C12 . . 124.2(2) ?
C14 C13 H13 . . 114.2 ?
Rh1 C14 H14 . . 113.9 ?
C13 C14 Rh1 . . 72.87(12) ?
C13 C14 H14 . . 113.9 ?
C13 C14 C15 . . 126.2(2) ?
C15 C14 Rh1 . . 107.91(14) ?
C15 C14 H14 . . 113.9 ?
C14 C15 H15A . . 108.9 ?
C14 C15 H15B . . 108.9 ?
C14 C15 C16 . . 113.18(19) ?
H15A C15 H15B . . 107.8 ?
C16 C15 H15A . . 108.9 ?
C16 C15 H15B . . 108.9 ?
C9 C16 C15 . . 112.07(18) ?
C9 C16 H16A . . 109.2 ?
C9 C16 H16B . . 109.2 ?
C15 C16 H16A . . 109.2 ?
C15 C16 H16B . . 109.2 ?
H16A C16 H16B . . 107.9 ?
C1' Rh1' Cl1' . . 88.57(6) ?
C1' Rh1' C9' . . 90.29(8) ?
C1' Rh1' C10' . . 93.67(8) ?
C1' Rh1' C13' . . 160.34(8) ?
C1' Rh1' C14' . . 163.12(8) ?
C9' Rh1' Cl1' . . 161.60(6) ?
C9' Rh1' C10' . . 39.02(8) ?
C9' Rh1' C13' . . 98.19(8) ?
C9' Rh1' C14' . . 81.70(8) ?
C10' Rh1' Cl1' . . 159.36(6) ?
C10' Rh1' C13' . . 82.22(8) ?
C10' Rh1' C14' . . 89.42(8) ?
C13' Rh1' Cl1' . . 88.80(6) ?
C13' Rh1' C14' . . 36.52(8) ?
C14' Rh1' Cl1' . . 94.37(6) ?
N2' N1' C3' . . 119.18(16) ?
C1' N1' N2' . . 114.54(16) ?
C1' N1' C3' . . 126.18(17) ?
C2' N2' N1' . . 102.61(16) ?
C1' N3' C5' . . 126.56(17) ?
C2' N3' C1' . . 108.60(17) ?
C2' N3' C5' . . 124.71(17) ?
N1' C1' Rh1' . . 125.97(14) ?
N1' C1' N3' . . 102.45(16) ?
N3' C1' Rh1' . . 131.50(15) ?
N2' C2' N3' . . 111.78(18) ?
N2' C2' H2' . . 124.1 ?
N3' C2' H2' . . 124.1 ?
N1' C3' H3'A . . 109.3 ?
N1' C3' H3'B . . 109.3 ?
N1' C3' C4' . . 111.53(18) ?
H3'A C3' H3'B . . 108.0 ?
C4' C3' H3'A . . 109.3 ?
C4' C3' H3'B . . 109.3 ?
C3' C4' H4'A . . 109.5 ?
C3' C4' H4'B . . 109.5 ?
C3' C4' H4'C . . 109.5 ?
H4'A C4' H4'B . . 109.5 ?
H4'A C4' H4'C . . 109.5 ?
H4'B C4' H4'C . . 109.5 ?
N3' C5' H5'A . . 108.9 ?
N3' C5' H5'B . . 108.9 ?
N3' C5' C6' . . 113.21(17) ?
H5'A C5' H5'B . . 107.7 ?
C6' C5' H5'A . . 108.9 ?
C6' C5' H5'B . . 108.9 ?
C5' C6' H6' . . 108.7 ?
C5' C6' C8' . . 107.67(18) ?
C7' C6' C5' . . 111.82(19) ?
C7' C6' H6' . . 108.7 ?
C7' C6' C8' . . 111.1(2) ?
C8' C6' H6' . . 108.7 ?
C6' C7' H7'A . . 109.5 ?
C6' C7' H7'B . . 109.5 ?
C6' C7' H7'C . . 109.5 ?
H7'A C7' H7'B . . 109.5 ?
H7'A C7' H7'C . . 109.5 ?
H7'B C7' H7'C . . 109.5 ?
C6' C8' H8'A . . 109.5 ?
C6' C8' H8'B . . 109.5 ?
C6' C8' H8'C . . 109.5 ?
H8'A C8' H8'B . . 109.5 ?
H8'A C8' H8'C . . 109.5 ?
H8'B C8' H8'C . . 109.5 ?
Rh1' C9' H9' . . 113.9 ?
C10' C9' Rh1' . . 70.67(12) ?
C10' C9' H9' . . 113.9 ?
C10' C9' C16' . . 126.31(19) ?
C16' C9' Rh1' . . 109.39(14) ?
C16' C9' H9' . . 113.9 ?
Rh1' C10' H10' . . 113.7 ?
C9' C10' Rh1' . . 70.32(11) ?
C9' C10' H10' . . 113.7 ?
C9' C10' C11' . . 124.48(19) ?
C11' C10' Rh1' . . 113.29(14) ?
C11' C10' H10' . . 113.7 ?
C10' C11' H11C . . 109.1 ?
C10' C11' H11D . . 109.1 ?
C10' C11' C12' . . 112.48(17) ?
H11C C11' H11D . . 107.8 ?
C12' C11' H11C . . 109.1 ?
C12' C11' H11D . . 109.1 ?
C11' C12' H12C . . 108.9 ?
C11' C12' H12D . . 108.9 ?
H12C C12' H12D . . 107.7 ?
C13' C12' C11' . . 113.21(18) ?
C13' C12' H12C . . 108.9 ?
C13' C12' H12D . . 108.9 ?
Rh1' C13' H13' . . 114.2 ?
C12' C13' Rh1' . . 107.61(14) ?
C12' C13' H13' . . 114.2 ?
C14' C13' Rh1' . . 72.31(12) ?
C14' C13' C12' . . 125.9(2) ?
C14' C13' H13' . . 114.2 ?
Rh1' C14' H14' . . 114.1 ?
C13' C14' Rh1' . . 71.16(12) ?
C13' C14' H14' . . 114.1 ?
C13' C14' C15' . . 124.4(2) ?
C15' C14' Rh1' . . 111.23(14) ?
C15' C14' H14' . . 114.1 ?
C14' C15' H15C . . 109.4 ?
C14' C15' H15D . . 109.4 ?
C14' C15' C16' . . 111.22(17) ?
H15C C15' H15D . . 108.0 ?
C16' C15' H15C . . 109.4 ?
C16' C15' H15D . . 109.4 ?
C9' C16' C15' . . 113.46(18) ?
C9' C16' H16C . . 108.9 ?
C9' C16' H16D . . 108.9 ?
C15' C16' H16C . . 108.9 ?
C15' C16' H16D . . 108.9 ?
H16C C16' H16D . . 107.7 ?

loop_
_geom_bond_atom_site_label_1
_geom_bond_atom_site_label_2
_geom_bond_site_symmetry_2
_geom_bond_distance
_geom_bond_publ_flag
Rh1 Cl1 . 2.3846(5) ?
Rh1 C1 . 2.020(2) ?
Rh1 C9 . 2.120(2) ?
Rh1 C10 . 2.099(2) ?
Rh1 C13 . 2.216(2) ?
Rh1 C14 . 2.189(2) ?
N1 N2 . 1.380(2) ?
N1 C1 . 1.342(3) ?
N1 C3 . 1.461(3) ?
N2 C2 . 1.305(3) ?
N3 C1 . 1.361(3) ?
N3 C2 . 1.364(3) ?
N3 C5 . 1.471(3) ?
C2 H2 . 0.9500 ?
C3 H3A . 0.9900 ?
C3 H3B . 0.9900 ?
C3 C4 . 1.515(3) ?
C4 H4A . 0.9800 ?
C4 H4B . 0.9800 ?
C4 H4C . 0.9800 ?
C5 H5A . 0.9900 ?
C5 H5B . 0.9900 ?
C5 C6 . 1.527(3) ?
C6 H6 . 1.0000 ?
C6 C7 . 1.522(3) ?
C6 C8 . 1.525(3) ?
C7 H7A . 0.9800 ?
C7 H7B . 0.9800 ?
C7 H7C . 0.9800 ?
C8 H8A . 0.9800 ?
C8 H8B . 0.9800 ?
C8 H8C . 0.9800 ?
C9 H9 . 1.0000 ?
C9 C10 . 1.407(3) ?
C9 C16 . 1.524(3) ?
C10 H10 . 1.0000 ?
C10 C11 . 1.517(3) ?
C11 H11A . 0.9900 ?
C11 H11B . 0.9900 ?
C11 C12 . 1.540(3) ?
C12 H12A . 0.9900 ?
C12 H12B . 0.9900 ?
C12 C13 . 1.516(3) ?
C13 H13 . 1.0000 ?
C13 C14 . 1.377(3) ?
C14 H14 . 1.0000 ?
C14 C15 . 1.507(3) ?
C15 H15A . 0.9900 ?
C15 H15B . 0.9900 ?
C15 C16 . 1.540(3) ?
C16 H16A . 0.9900 ?
C16 H16B . 0.9900 ?
Rh1' Cl1' . 2.3887(5) ?
Rh1' C1' . 2.012(2) ?
Rh1' C9' . 2.110(2) ?
Rh1' C10' . 2.114(2) ?
Rh1' C13' . 2.190(2) ?
Rh1' C14' . 2.205(2) ?
N1' N2' . 1.382(2) ?
N1' C1' . 1.340(3) ?
N1' C3' . 1.457(3) ?
N2' C2' . 1.301(3) ?
N3' C1' . 1.369(2) ?
N3' C2' . 1.369(3) ?
N3' C5' . 1.471(3) ?
C2' H2' . 0.9500 ?
C3' H3'A . 0.9900 ?
C3' H3'B . 0.9900 ?
C3' C4' . 1.514(3) ?
C4' H4'A . 0.9800 ?
C4' H4'B . 0.9800 ?
C4' H4'C . 0.9800 ?
C5' H5'A . 0.9900 ?
C5' H5'B . 0.9900 ?
C5' C6' . 1.524(3) ?
C6' H6' . 1.0000 ?
C6' C7' . 1.517(3) ?
C6' C8' . 1.532(3) ?
C7' H7'A . 0.9800 ?
C7' H7'B . 0.9800 ?
C7' H7'C . 0.9800 ?
C8' H8'A . 0.9800 ?
C8' H8'B . 0.9800 ?
C8' H8'C . 0.9800 ?
C9' H9' . 1.0000 ?
C9' C10' . 1.411(3) ?
C9' C16' . 1.511(3) ?
C10' H10' . 1.0000 ?
C10' C11' . 1.527(3) ?
C11' H11C . 0.9900 ?
C11' H11D . 0.9900 ?
C11' C12' . 1.539(3) ?
C12' H12C . 0.9900 ?
C12' H12D . 0.9900 ?
C12' C13' . 1.513(3) ?
C13' H13' . 1.0000 ?
C13' C14' . 1.377(3) ?
C14' H14' . 1.0000 ?
C14' C15' . 1.519(3) ?
C15' H15C . 0.9900 ?
C15' H15D . 0.9900 ?
C15' C16' . 1.532(3) ?
C16' H16C . 0.9900 ?
C16' H16D . 0.9900 ?

loop_
_geom_hbond_atom_site_label_D
_geom_hbond_atom_site_label_H
_geom_hbond_atom_site_label_A
_geom_hbond_site_symmetry_A
_geom_hbond_distance_DH
_geom_hbond_distance_HA
_geom_hbond_distance_DA
_geom_hbond_angle_DHA
_geom_hbond_publ_flag
C2' H2' Cl1 2_666 0.95 2.62 3.502(2) 154.6 yes

loop_
_geom_torsion_atom_site_label_1
_geom_torsion_atom_site_label_2
_geom_torsion_atom_site_label_3
_geom_torsion_atom_site_label_4
_geom_torsion_site_symmetry_1
_geom_torsion_site_symmetry_2
_geom_torsion_site_symmetry_3
_geom_torsion_site_symmetry_4
_geom_torsion
_geom_torsion_publ_flag
Rh1 C9 C10 C11 . . . . -103.0(2) ?
Rh1 C9 C16 C15 . . . . -12.6(2) ?
Rh1 C10 C11 C12 . . . . -35.7(2) ?
Rh1 C13 C14 C15 . . . . -100.0(2) ?
Rh1 C14 C15 C16 . . . . -37.0(2) ?
N1 N2 C2 N3 . . . . -0.6(2) ?
N2 N1 C1 Rh1 . . . . -179.85(14) ?
N2 N1 C1 N3 . . . . -0.4(2) ?
N2 N1 C3 C4 . . . . -72.5(2) ?
N3 C5 C6 C7 . . . . 61.0(2) ?
N3 C5 C6 C8 . . . . -175.51(17) ?
C1 N1 N2 C2 . . . . 0.6(2) ?
C1 N1 C3 C4 . . . . 101.8(2) ?
C1 N3 C2 N2 . . . . 0.5(3) ?
C1 N3 C5 C6 . . . . -118.8(2) ?
C2 N3 C1 Rh1 . . . . 179.44(14) ?
C2 N3 C1 N1 . . . . -0.1(2) ?
C2 N3 C5 C6 . . . . 56.2(3) ?
C3 N1 N2 C2 . . . . 175.61(19) ?
C3 N1 C1 Rh1 . . . . 5.6(3) ?
C3 N1 C1 N3 . . . . -174.88(19) ?
C5 N3 C1 Rh1 . . . . -4.9(3) ?
C5 N3 C1 N1 . . . . 175.64(18) ?
C5 N3 C2 N2 . . . . -175.31(18) ?
C9 C10 C11 C12 . . . . 45.6(3) ?
C10 C9 C16 C15 . . . . -93.2(3) ?
C10 C11 C12 C13 . . . . 31.7(3) ?
C11 C12 C13 Rh1 . . . . -12.7(2) ?
C11 C12 C13 C14 . . . . -93.2(3) ?
C12 C13 C14 Rh1 . . . . 103.1(2) ?
C12 C13 C14 C15 . . . . 3.1(3) ?
C13 C14 C15 C16 . . . . 44.6(3) ?
C14 C15 C16 C9 . . . . 33.5(3) ?
C16 C9 C10 Rh1 . . . . 105.3(2) ?
C16 C9 C10 C11 . . . . 2.4(3) ?
Rh1' C9' C10' C11' . . . . -105.3(2) ?
Rh1' C9' C16' C15' . . . . 39.8(2) ?
Rh1' C10' C11' C12' . . . . 11.5(2) ?
Rh1' C13' C14' C15' . . . . -103.3(2) ?
Rh1' C14' C15' C16' . . . . 15.3(2) ?
N1' N2' C2' N3' . . . . 0.1(2) ?
N2' N1' C1' Rh1' . . . . 175.92(14) ?
N2' N1' C1' N3' . . . . -1.1(2) ?
N2' N1' C3' C4' . . . . -67.9(2) ?
N3' C5' C6' C7' . . . . -52.5(2) ?
N3' C5' C6' C8' . . . . -174.82(19) ?
C1' N1' N2' C2' . . . . 0.6(2) ?
C1' N1' C3' C4' . . . . 108.2(2) ?
C1' N3' C2' N2' . . . . -0.8(3) ?
C1' N3' C5' C6' . . . . -68.1(3) ?
C2' N3' C1' Rh1' . . . . -175.68(16) ?
C2' N3' C1' N1' . . . . 1.1(2) ?
C2' N3' C5' C6' . . . . 107.3(2) ?
C3' N1' N2' C2' . . . . 177.21(19) ?
C3' N1' C1' Rh1' . . . . -0.4(3) ?
C3' N1' C1' N3' . . . . -177.37(19) ?
C5' N3' C1' Rh1' . . . . 0.3(3) ?
C5' N3' C1' N1' . . . . 177.04(18) ?
C5' N3' C2' N2' . . . . -176.84(18) ?
C9' C10' C11' C12' . . . . 92.9(3) ?
C10' C9' C16' C15' . . . . -40.0(3) ?
C10' C11' C12' C13' . . . . -32.6(3) ?
C11' C12' C13' Rh1' . . . . 36.5(2) ?
C11' C12' C13' C14' . . . . -44.0(3) ?
C12' C13' C14' Rh1' . . . . 99.3(2) ?
C12' C13' C14' C15' . . . . -4.0(3) ?
C13' C14' C15' C16' . . . . 96.4(2) ?
C14' C15' C16' C9' . . . . -36.4(3) ?
C16' C9' C10' Rh1' . . . . 100.3(2) ?
C16' C9' C10' C11' . . . . -5.0(3) ?
